data_4347455
loop_
_publ_author_name
'Mondal, Amit Kumar'
'Jena, Himanshu Sekhar'
'Malviya, Amita'
'Konar, Sanjit'

_publ_section_title
;
 Lanthanide-Directed Fabrication of Four Tetranuclear Quadruple Stranded
 Helicates Showing Magnetic Refrigeration and Slow Magnetic Relaxation.
;
_journal_issue 11
_journal_name_full 'Inorganic chemistry'
_journal_page_first 5237
_journal_page_last 5244
_journal_paper_doi 10.1021/acs.inorgchem.6b00177
_journal_volume 55
_journal_year 2016
_chemical_formula_moiety 'C88 H96 Dy4 N17 O30, 4(N O3), 2(C H4 O), OH2'
_chemical_formula_sum 'C90 H106 Dy4 N21 O45'
_chemical_formula_weight 2841.88
_space_group_crystal_system monoclinic
_space_group_IT_number 15
_space_group_name_Hall '-C 2yc'
_space_group_name_H-M_alt 'C 1 2/c 1'
_atom_sites_solution_hydrogens geom
_audit_creation_method SHELXL-2013
_cell_angle_alpha 90
_cell_angle_beta 90.226(4)
_cell_angle_gamma 90
_cell_formula_units_Z 4
_cell_length_a 28.876(2)
_cell_length_b 21.597(2)
_cell_length_c 17.0366(13)
_cell_measurement_reflns_used 9417
_cell_measurement_temperature 103(2)
_cell_measurement_theta_max 28.95
_cell_measurement_theta_min 2.39
_cell_volume 10624.5(15)
_computing_cell_refinement 'Bruker SAINT'
_computing_data_collection 'Bruker APEX2'
_computing_data_reduction 'Bruker SAINT'
_computing_molecular_graphics 'Bruker SHELXTL'
_computing_publication_material 'Bruker SHELXTL'
_computing_structure_refinement 'SHELXL-2014 (Sheldrick 2014)'
_computing_structure_solution 'SHELXS-97 (Sheldrick 2008)'
_diffrn_ambient_temperature 103(2)
_diffrn_measured_fraction_theta_full 1.000
_diffrn_measured_fraction_theta_max 1.000
_diffrn_measurement_device_type 'Bruker APEX-II CCD'
_diffrn_measurement_method '\f and \w scans'
_diffrn_radiation_type MoK\a
_diffrn_radiation_wavelength 0.71073
_diffrn_reflns_av_R_equivalents 0.0122
_diffrn_reflns_av_unetI/netI 0.0022
_diffrn_reflns_Laue_measured_fraction_full 1.000
_diffrn_reflns_Laue_measured_fraction_max 1.000
_diffrn_reflns_limit_h_max 37
_diffrn_reflns_limit_h_min -37
_diffrn_reflns_limit_k_max 28
_diffrn_reflns_limit_k_min -28
_diffrn_reflns_limit_l_max 22
_diffrn_reflns_limit_l_min -22
_diffrn_reflns_number 12545
_diffrn_reflns_point_group_measured_fraction_full 1.000
_diffrn_reflns_point_group_measured_fraction_max 1.000
_diffrn_reflns_theta_full 25.242
_diffrn_reflns_theta_max 27.449
_diffrn_reflns_theta_min 1.177
_exptl_absorpt_coefficient_mu 2.883
_exptl_absorpt_correction_T_max 0.473
_exptl_absorpt_correction_T_min 0.310
_exptl_absorpt_correction_type multi-scan
_exptl_absorpt_process_details multi-scan
_exptl_crystal_colour yellow
_exptl_crystal_density_diffrn 1.777
_exptl_crystal_description block
_exptl_crystal_F_000 5628
_exptl_crystal_size_max 0.42
_exptl_crystal_size_mid 0.38
_exptl_crystal_size_min 0.26
_refine_diff_density_max 1.480
_refine_diff_density_min -0.851
_refine_diff_density_rms 0.184
_refine_ls_extinction_method none
_refine_ls_goodness_of_fit_ref 1.146
_refine_ls_hydrogen_treatment constr
_refine_ls_matrix_type full
_refine_ls_number_parameters 714
_refine_ls_number_reflns 12132
_refine_ls_number_restraints 0
_refine_ls_restrained_S_all 1.146
_refine_ls_R_factor_all 0.0425
_refine_ls_R_factor_gt 0.0424
_refine_ls_shift/su_max 0.045
_refine_ls_shift/su_mean 0.000
_refine_ls_structure_factor_coef Fsqd
_refine_ls_weighting_details 'w=1/[\s^2^(Fo^2^)+(0.0395P)^2^+1.2465P] where P=(Fo^2^+2Fc^2^)/3'
_refine_ls_weighting_scheme calc
_refine_ls_wR_factor_gt 0.1119
_refine_ls_wR_factor_ref 0.1119
_reflns_Friedel_coverage 0.000
_reflns_number_gt 12127
_reflns_number_total 12132
_reflns_threshold_expression 'I > 2\s(I)'
_cod_data_source_file ic6b00177_si_002.cif
_cod_data_source_block 4
_cod_original_sg_symbol_H-M 'C 2/c'
_cod_database_code 4347455
_shelx_space_group_comment
;
The symmetry employed for this shelxl refinement is uniquely defined
by the following loop, which should always be used as a source of
symmetry information in preference to the above space-group names.
They are only intended as comments.
;
_shelxl_version_number 2013-4

loop_
_space_group_symop_operation_xyz
'x, y, z'
'-x, y, -z+1/2'
'x+1/2, y+1/2, z'
'-x+1/2, y+1/2, -z+1/2'
'-x, -y, -z'
'x, -y, z-1/2'
'-x+1/2, -y+1/2, -z'
'x+1/2, -y+1/2, z-1/2'

loop_
_atom_site_label
_atom_site_type_symbol
_atom_site_fract_x
_atom_site_fract_y
_atom_site_fract_z
_atom_site_U_iso_or_equiv
_atom_site_adp_type
_atom_site_occupancy
_atom_site_site_symmetry_order
_atom_site_calc_flag
_atom_site_refinement_flags_posn
_atom_site_refinement_flags_adp
_atom_site_refinement_flags_occupancy
Dy1 Dy 0.41561(2) 0.18188(2) 0.14532(2) 0.01562(7) Uani 1 1 d . . .
Dy2 Dy 0.60369(2) 0.34661(2) 0.27894(2) 0.01057(6) Uani 1 1 d . . .
O1 O 0.75307(14) 0.33605(18) 0.1742(2) 0.0245(8) Uani 1 1 d . . .
O5 O 0.37732(13) 0.24534(16) 0.2394(2) 0.0172(7) Uani 1 1 d . . .
O2 O 0.67263(12) 0.37015(17) 0.2373(2) 0.0183(7) Uani 1 1 d . . .
O3 O 0.54864(12) 0.40284(17) 0.35442(19) 0.0155(7) Uani 1 1 d . . .
O4 O 0.44325(14) 0.4097(2) 0.3056(2) 0.0257(9) Uani 1 1 d . . .
O6 O 0.32746(13) 0.15433(17) 0.1836(2) 0.0196(7) Uani 1 1 d . . .
O7 O 0.35262(12) 0.37396(18) 0.0879(2) 0.0188(7) Uani 1 1 d . . .
O8 O 0.40864(12) 0.28410(16) 0.1074(2) 0.0149(7) Uani 1 1 d . . .
O9 O 0.48307(14) 0.1162(2) 0.1440(3) 0.0297(9) Uani 1 1 d . . .
O10 O 0.42173(13) 0.12570(18) 0.2663(2) 0.0200(7) Uani 1 1 d . . .
O11 O 0.38410(15) 0.1611(2) 0.0329(2) 0.0280(9) Uani 1 1 d . . .
O12 O 0.35439(18) 0.1979(3) -0.1056(3) 0.0417(12) Uani 1 1 d . . .
N1 N 0.61793(15) 0.4644(2) 0.2895(3) 0.0178(8) Uani 1 1 d . . .
N2 N 0.58017(15) 0.4955(2) 0.3223(2) 0.0173(8) Uani 1 1 d . . .
H2 H 0.5789 0.5353 0.3236 0.021 Uiso 1 1 calc R U .
N3 N 0.43023(15) 0.3546(2) 0.4154(3) 0.0180(8) Uani 1 1 d . . .
H3 H 0.4351 0.3481 0.4646 0.022 Uiso 1 1 calc R U .
N4 N 0.40344(14) 0.3142(2) 0.3697(3) 0.0173(8) Uani 1 1 d . . .
N5 N 0.48105(15) 0.2124(2) 0.0485(3) 0.0215(9) Uani 1 1 d . . .
N6 N 0.51882(18) 0.1701(2) 0.0481(3) 0.0302(11) Uani 1 1 d . . .
H6 H 0.5422 0.1751 0.0176 0.036 Uiso 1 1 calc R U .
N7 N 0.41034(19) 0.0339(3) 0.2058(3) 0.0347(12) Uani 1 1 d . . .
H7 H 0.4098 -0.0058 0.2081 0.042 Uiso 1 1 calc R U .
N8 N 0.39703(16) 0.0664(2) 0.1382(3) 0.0262(10) Uani 1 1 d . . .
C1 C 0.7893(3) 0.2487(3) 0.1179(4) 0.0351(14) Uani 1 1 d . . .
H1A H 0.7892 0.2289 0.1684 0.053 Uiso 1 1 calc R U .
H1B H 0.8157 0.2349 0.0887 0.053 Uiso 1 1 calc R U .
H1C H 0.7615 0.2382 0.0899 0.053 Uiso 1 1 calc R U .
C2 C 0.7918(3) 0.3190(3) 0.1288(4) 0.0369(15) Uani 1 1 d . . .
H2A H 0.8203 0.3304 0.1556 0.044 Uiso 1 1 calc R U .
H2B H 0.7910 0.3397 0.0783 0.044 Uiso 1 1 calc R U .
C3 C 0.74455(18) 0.3987(2) 0.1805(3) 0.0183(10) Uani 1 1 d . . .
C4 C 0.77470(18) 0.4434(3) 0.1567(3) 0.0199(10) Uani 1 1 d . . .
H4 H 0.8029 0.4318 0.1350 0.024 Uiso 1 1 calc R U .
C5 C 0.7641(2) 0.5068(3) 0.1641(4) 0.0296(12) Uani 1 1 d . . .
H5 H 0.7851 0.5368 0.1479 0.035 Uiso 1 1 calc R U .
C6 C 0.7223(2) 0.5235(3) 0.1956(4) 0.0272(12) Uani 1 1 d . . .
H6A H 0.7147 0.5652 0.1993 0.033 Uiso 1 1 calc R U .
C7 C 0.69039(16) 0.4780(2) 0.2227(3) 0.0149(9) Uani 1 1 d . . .
C8 C 0.70072(17) 0.4139(3) 0.2151(3) 0.0176(10) Uani 1 1 d . . .
C9 C 0.64891(18) 0.4996(2) 0.2597(3) 0.0180(10) Uani 1 1 d . . .
H9 H 0.6442 0.5421 0.2623 0.022 Uiso 1 1 calc R U .
C10 C 0.54620(18) 0.4606(2) 0.3513(3) 0.0187(10) Uani 1 1 d . . .
C11 C 0.50309(16) 0.4942(2) 0.3782(3) 0.0195(10) Uani 1 1 d . . .
H11A H 0.4857 0.5086 0.3329 0.023 Uiso 1 1 calc R U .
H11B H 0.5118 0.5300 0.4094 0.023 Uiso 1 1 calc R U .
C12 C 0.47260(18) 0.4505(2) 0.4277(3) 0.0200(10) Uani 1 1 d . . .
H12A H 0.4919 0.4295 0.4660 0.024 Uiso 1 1 calc R U .
H12B H 0.4500 0.4750 0.4561 0.024 Uiso 1 1 calc R U .
C13 C 0.44753(18) 0.4028(3) 0.3791(3) 0.0218(11) Uani 1 1 d . . .
C14 C 0.3840(2) 0.2718(3) 0.4090(5) 0.0360(14) Uani 1 1 d . . .
H14 H 0.3888 0.2707 0.4630 0.043 Uiso 1 1 calc R U .
C15 C 0.35424(19) 0.2242(3) 0.3732(3) 0.0214(10) Uani 1 1 d . . .
C16 C 0.3295(2) 0.1858(3) 0.4229(4) 0.0300(13) Uani 1 1 d . . .
H16 H 0.3321 0.1915 0.4768 0.036 Uiso 1 1 calc R U .
C17 C 0.3010(2) 0.1390(3) 0.3946(4) 0.0292(12) Uani 1 1 d . . .
H17 H 0.2841 0.1144 0.4290 0.035 Uiso 1 1 calc R U .
C18 C 0.29812(19) 0.1294(3) 0.3127(3) 0.0247(11) Uani 1 1 d . . .
H18 H 0.2792 0.0984 0.2925 0.030 Uiso 1 1 calc R U .
C19 C 0.32342(18) 0.1659(2) 0.2631(3) 0.0195(10) Uani 1 1 d . . .
C20 C 0.35181(18) 0.2146(2) 0.2912(3) 0.0218(10) Uani 1 1 d . . .
C21 C 0.28739(18) 0.1705(3) 0.1364(3) 0.0208(10) Uani 1 1 d . . .
H21A H 0.2595 0.1560 0.1622 0.025 Uiso 1 1 calc R U .
H21B H 0.2894 0.1500 0.0858 0.025 Uiso 1 1 calc R U .
C22 C 0.2843(2) 0.2402(3) 0.1242(4) 0.0317(14) Uani 1 1 d . . .
H22A H 0.3064 0.2606 0.1577 0.048 Uiso 1 1 calc R U .
H22B H 0.2537 0.2542 0.1369 0.048 Uiso 1 1 calc R U .
H22C H 0.2909 0.2499 0.0704 0.048 Uiso 1 1 calc R U .
C26 C 0.38357(17) 0.3654(2) 0.0263(3) 0.0165(9) Uani 1 1 d . . .
C27 C 0.38716(19) 0.4027(3) -0.0375(3) 0.0235(11) Uani 1 1 d . . .
H27 H 0.3671 0.4359 -0.0447 0.028 Uiso 1 1 calc R U .
C28 C 0.4223(2) 0.3897(3) -0.0932(3) 0.0262(12) Uani 1 1 d . . .
H28 H 0.4249 0.4142 -0.1378 0.031 Uiso 1 1 calc R U .
C29 C 0.4527(2) 0.3410(3) -0.0820(3) 0.0227(11) Uani 1 1 d . . .
H29 H 0.4758 0.3333 -0.1187 0.027 Uiso 1 1 calc R U .
C30 C 0.44898(18) 0.3028(2) -0.0145(3) 0.0200(10) Uani 1 1 d . . .
C32 C 0.48290(19) 0.2547(3) -0.0037(3) 0.0224(11) Uani 1 1 d . . .
H32 H 0.5081 0.2544 -0.0374 0.027 Uiso 1 1 calc R U .
C33 C 0.5162(2) 0.1223(3) 0.0976(4) 0.0297(13) Uani 1 1 d . . .
C34 C 0.5545(2) 0.0754(3) 0.0897(4) 0.0307(13) Uani 1 1 d . . .
H34A H 0.5837 0.0967 0.0822 0.037 Uiso 1 1 calc R U .
H34B H 0.5488 0.0499 0.0437 0.037 Uiso 1 1 calc R U .
C35 C 0.5578(2) 0.0335(3) 0.1633(4) 0.0300(13) Uani 1 1 d . . .
H35A H 0.5274 0.0171 0.1753 0.036 Uiso 1 1 calc R U .
H35B H 0.5782 -0.0011 0.1523 0.036 Uiso 1 1 calc R U .
C45 C 0.42399(19) 0.0687(3) 0.2667(3) 0.0240(11) Uani 1 1 d . . .
C44 C 0.3803(2) 0.0327(3) 0.0822(4) 0.0282(12) Uani 1 1 d . . .
H44 H 0.3790 -0.0098 0.0904 0.034 Uiso 1 1 calc R U .
C42 C 0.3636(2) 0.0557(3) 0.0082(4) 0.0313(14) Uani 1 1 d . . .
C41 C 0.3431(2) 0.0127(3) -0.0451(4) 0.0348(15) Uani 1 1 d . . .
H41 H 0.3407 -0.0286 -0.0303 0.042 Uiso 1 1 calc R U .
C40 C 0.3274(3) 0.0300(4) -0.1159(5) 0.0481(19) Uani 1 1 d . . .
H40 H 0.3145 0.0007 -0.1495 0.058 Uiso 1 1 calc R U .
C39 C 0.3303(2) 0.0920(4) -0.1395(5) 0.0421(18) Uani 1 1 d . . .
H39 H 0.3194 0.1042 -0.1886 0.051 Uiso 1 1 calc R U .
C43 C 0.36689(18) 0.1179(3) -0.0131(3) 0.0271(12) Uani 1 1 d . . .
C38 C 0.3498(2) 0.1355(3) -0.0881(4) 0.0324(14) Uani 1 1 d . . .
C37 C 0.3395(3) 0.2189(4) -0.1820(4) 0.0459(18) Uani 1 1 d . . .
H37A H 0.3070 0.2092 -0.1900 0.055 Uiso 1 1 calc R U .
H37B H 0.3573 0.1986 -0.2227 0.055 Uiso 1 1 calc R U .
C36 C 0.3467(3) 0.2875(5) -0.1853(6) 0.061(2) Uani 1 1 d . . .
H36A H 0.3366 0.3059 -0.1370 0.092 Uiso 1 1 calc R U .
H36B H 0.3292 0.3045 -0.2282 0.092 Uiso 1 1 calc R U .
H36C H 0.3790 0.2961 -0.1929 0.092 Uiso 1 1 calc R U .
C31 C 0.41377(17) 0.3152(2) 0.0402(3) 0.0178(10) Uani 1 1 d . . .
C25 C 0.31498(19) 0.4174(3) 0.0761(3) 0.0243(11) Uani 1 1 d . . .
H25A H 0.3274 0.4564 0.0575 0.029 Uiso 1 1 calc R U .
H25B H 0.2997 0.4250 0.1258 0.029 Uiso 1 1 calc R U .
C24 C 0.27970(19) 0.3931(3) 0.0170(3) 0.0264(12) Uani 1 1 d . . .
H24A H 0.2951 0.3674 -0.0209 0.040 Uiso 1 1 calc R U .
H24B H 0.2652 0.4273 -0.0093 0.040 Uiso 1 1 calc R U .
H24C H 0.2566 0.3692 0.0438 0.040 Uiso 1 1 calc R U .
O19 O 0.0712(2) 0.1276(2) 0.3012(3) 0.0479(14) Uani 1 1 d . . .
O18 O 0.0756(3) 0.1236(6) 0.4251(4) 0.124(5) Uani 1 1 d . . .
O17 O 0.0738(4) 0.2105(5) 0.3650(10) 0.193(9) Uani 1 1 d . . .
N10 N 0.0743(2) 0.1566(3) 0.3624(5) 0.0517(19) Uani 1 1 d . . .
O16 O 0.0876(3) 0.3349(5) 0.4289(4) 0.086(3) Uani 1 1 d . . .
O15 O 0.0933(7) 0.4054(4) 0.3208(6) 0.183(8) Uani 1 1 d . . .
O14 O 0.0376(4) 0.4214(7) 0.3929(8) 0.154(5) Uani 1 1 d . . .
N11 N 0.0758(4) 0.3885(8) 0.3810(8) 0.124(6) Uani 1 1 d . . .
O20 O 0.0000 0.3375(7) 0.2500 0.270(19) Uani 1 2 d S T P
O25 O 0.1814(4) 0.0856(5) 0.5026(7) 0.124(4) Uani 1 1 d . . .
C46 C 0.1430(5) 0.0545(6) 0.4868(18) 0.204(14) Uani 1 1 d . . .
N9 N 0.5000 0.2633(6) 0.2500 0.0686(12) Uani 1 2 d S T P
O22 O 0.4622(2) 0.2634(3) 0.2194(5) 0.0686(12) Uani 1 1 d . . .
O21 O 0.5243(2) 0.3139(3) 0.2564(5) 0.0686(12) Uani 1 1 d . . .
O23 O 0.4813(4) 0.2105(5) 0.2260(8) 0.124(4) Uani 1 1 d . . .

loop_
_atom_site_aniso_label
_atom_site_aniso_U_11
_atom_site_aniso_U_22
_atom_site_aniso_U_33
_atom_site_aniso_U_23
_atom_site_aniso_U_13
_atom_site_aniso_U_12
Dy1 0.01276(11) 0.01644(12) 0.01768(12) -0.00453(8) 0.00252(8) -0.00392(8)
Dy2 0.00860(10) 0.01111(11) 0.01199(11) 0.00080(7) -0.00061(7) 0.00055(7)
O1 0.026(2) 0.0175(18) 0.030(2) -0.0018(15) 0.0103(16) 0.0006(15)
O5 0.0240(18) 0.0109(16) 0.0166(16) -0.0033(13) 0.0076(14) -0.0045(13)
O2 0.0142(16) 0.0202(18) 0.0206(17) -0.0012(14) 0.0036(13) -0.0046(14)
O3 0.0132(15) 0.0207(17) 0.0124(15) -0.0003(13) -0.0012(12) -0.0002(13)
O4 0.026(2) 0.034(2) 0.0167(18) 0.0037(16) -0.0069(15) -0.0125(17)
O6 0.0195(18) 0.0197(18) 0.0195(18) -0.0012(14) -0.0027(14) 0.0047(14)
O7 0.0131(16) 0.0265(19) 0.0168(17) -0.0020(14) -0.0028(13) 0.0036(14)
O8 0.0172(16) 0.0131(16) 0.0146(16) -0.0025(13) 0.0029(13) -0.0032(13)
O9 0.0175(18) 0.036(2) 0.036(2) 0.0137(19) 0.0080(16) 0.0046(17)
O10 0.0184(17) 0.0206(18) 0.0209(18) -0.0011(14) 0.0037(14) -0.0018(14)
O11 0.029(2) 0.034(2) 0.0211(19) -0.0076(17) 0.0038(16) -0.0172(18)
O12 0.044(3) 0.055(3) 0.026(2) -0.011(2) -0.013(2) -0.016(2)
N1 0.018(2) 0.016(2) 0.019(2) -0.0051(16) -0.0016(16) 0.0038(16)
N2 0.019(2) 0.018(2) 0.0154(19) -0.0016(16) 0.0011(16) 0.0014(16)
N3 0.020(2) 0.019(2) 0.0144(19) -0.0018(16) 0.0020(16) -0.0064(17)
N4 0.0136(19) 0.018(2) 0.020(2) -0.0031(16) -0.0035(16) -0.0027(16)
N5 0.016(2) 0.025(2) 0.023(2) -0.0044(18) 0.0044(17) -0.0030(17)
N6 0.026(3) 0.026(3) 0.038(3) -0.004(2) 0.002(2) -0.002(2)
N7 0.032(3) 0.037(3) 0.035(3) -0.004(2) 0.002(2) -0.006(2)
N8 0.017(2) 0.028(2) 0.034(3) -0.008(2) 0.0099(19) -0.0024(18)
C1 0.045(4) 0.026(3) 0.035(3) -0.004(3) 0.013(3) 0.011(3)
C2 0.044(4) 0.035(3) 0.032(3) 0.000(3) 0.011(3) 0.007(3)
C3 0.019(2) 0.023(2) 0.013(2) -0.0049(19) -0.0014(18) -0.0040(19)
C4 0.019(2) 0.033(3) 0.007(2) -0.0042(19) 0.0014(17) -0.003(2)
C5 0.025(3) 0.027(3) 0.036(3) -0.006(2) 0.003(2) -0.006(2)
C6 0.021(3) 0.025(3) 0.035(3) 0.000(2) -0.001(2) -0.005(2)
C7 0.011(2) 0.018(2) 0.015(2) 0.0015(18) 0.0000(17) 0.0009(17)
C8 0.016(2) 0.026(3) 0.011(2) 0.0022(18) -0.0014(17) 0.0011(19)
C9 0.020(2) 0.017(2) 0.017(2) -0.0049(18) -0.0006(18) -0.0040(19)
C10 0.022(2) 0.023(3) 0.011(2) -0.0032(18) -0.0067(18) 0.012(2)
C11 0.009(2) 0.023(3) 0.027(3) 0.000(2) 0.0014(18) 0.0051(18)
C12 0.021(2) 0.021(2) 0.017(2) -0.0042(19) -0.0024(19) 0.001(2)
C13 0.016(2) 0.028(3) 0.021(2) -0.010(2) -0.0117(19) 0.009(2)
C14 0.027(3) 0.029(3) 0.053(4) -0.006(3) 0.002(3) -0.003(2)
C15 0.022(2) 0.022(3) 0.021(2) 0.002(2) 0.006(2) 0.000(2)
C16 0.035(3) 0.026(3) 0.029(3) 0.005(2) 0.009(2) -0.007(2)
C17 0.030(3) 0.032(3) 0.025(3) 0.006(2) 0.013(2) 0.000(2)
C18 0.018(2) 0.027(3) 0.029(3) -0.003(2) 0.007(2) 0.001(2)
C19 0.020(2) 0.015(2) 0.024(3) -0.0008(19) 0.003(2) 0.0003(19)
C20 0.018(2) 0.016(2) 0.031(3) 0.003(2) 0.001(2) 0.0056(19)
C21 0.016(2) 0.021(2) 0.025(3) 0.006(2) -0.0019(19) -0.0044(19)
C22 0.023(3) 0.025(3) 0.047(4) 0.009(3) -0.016(3) -0.004(2)
C26 0.013(2) 0.022(2) 0.014(2) -0.0036(18) -0.0032(17) -0.0016(18)
C27 0.023(3) 0.032(3) 0.016(2) 0.000(2) -0.0067(19) -0.008(2)
C28 0.028(3) 0.031(3) 0.020(3) 0.000(2) -0.004(2) -0.008(2)
C29 0.026(3) 0.024(3) 0.018(2) -0.002(2) 0.001(2) -0.009(2)
C30 0.021(2) 0.016(2) 0.023(3) -0.0019(19) 0.003(2) -0.0069(19)
C32 0.021(2) 0.020(3) 0.025(3) -0.005(2) 0.000(2) -0.006(2)
C33 0.033(3) 0.016(3) 0.041(3) -0.008(2) -0.012(3) 0.000(2)
C34 0.030(3) 0.027(3) 0.035(3) 0.005(2) 0.006(2) 0.006(2)
C35 0.034(3) 0.025(3) 0.031(3) -0.006(2) 0.015(2) 0.000(2)
C45 0.022(3) 0.020(3) 0.030(3) -0.002(2) 0.014(2) -0.002(2)
C44 0.023(3) 0.028(3) 0.034(3) -0.014(2) 0.013(2) -0.007(2)
C42 0.017(3) 0.033(3) 0.045(4) -0.017(3) 0.008(2) -0.006(2)
C41 0.017(3) 0.040(4) 0.047(4) -0.022(3) 0.002(2) -0.003(2)
C40 0.032(4) 0.051(5) 0.061(5) -0.022(4) 0.005(3) 0.003(3)
C39 0.028(3) 0.055(5) 0.043(4) -0.029(3) -0.002(3) -0.007(3)
C43 0.014(2) 0.039(3) 0.028(3) -0.013(2) 0.002(2) -0.011(2)
C38 0.023(3) 0.035(3) 0.039(3) -0.016(3) 0.005(2) -0.009(2)
C37 0.048(4) 0.066(5) 0.024(3) -0.003(3) -0.011(3) -0.013(4)
C36 0.061(5) 0.065(6) 0.058(5) 0.014(4) -0.020(4) -0.022(5)
C31 0.017(2) 0.017(2) 0.020(2) -0.0073(18) -0.0012(18) -0.0112(18)
C25 0.019(2) 0.029(3) 0.025(3) 0.004(2) 0.000(2) 0.006(2)
C24 0.018(2) 0.038(3) 0.023(3) 0.003(2) -0.009(2) 0.002(2)
O19 0.091(4) 0.027(2) 0.025(2) -0.0001(19) 0.005(2) 0.003(3)
O18 0.099(6) 0.245(14) 0.029(3) -0.038(6) -0.014(4) 0.077(8)
O17 0.135(9) 0.085(7) 0.36(2) -0.138(10) 0.170(12) -0.074(6)
N10 0.031(3) 0.057(4) 0.067(5) -0.026(4) 0.027(3) -0.006(3)
O16 0.065(5) 0.144(8) 0.050(4) 0.014(5) 0.005(3) 0.004(5)
O15 0.41(2) 0.042(4) 0.095(7) -0.007(4) 0.133(11) -0.021(8)
O14 0.083(7) 0.208(15) 0.172(12) 0.012(11) 0.033(8) 0.035(9)
N11 0.084(8) 0.187(15) 0.102(9) -0.072(10) 0.057(7) -0.040(9)
O20 0.20(2) 0.059(9) 0.55(5) 0.000 -0.26(3) 0.000
O25 0.085(6) 0.121(9) 0.166(10) -0.046(8) -0.052(7) 0.019(6)
C46 0.056(7) 0.040(6) 0.52(4) -0.073(13) 0.097(15) -0.010(5)
N9 0.056(3) 0.058(3) 0.092(3) 0.000 -0.018(2) 0.000
O22 0.056(3) 0.058(3) 0.092(3) 0.000 -0.018(2) 0.000
O21 0.056(3) 0.058(3) 0.092(3) 0.000 -0.018(2) 0.000
O23 0.103(8) 0.094(7) 0.174(11) -0.003(7) -0.055(7) 0.015(6)

loop_
_atom_type_symbol
_atom_type_description
_atom_type_scat_dispersion_real
_atom_type_scat_dispersion_imag
_atom_type_scat_source
C C 0.0033 0.0016 'International Tables Vol C Tables 4.2.6.8 and 6.1.1.4'
Dy Dy -0.1892 4.4098 'International Tables Vol C Tables 4.2.6.8 and 6.1.1.4'
N N 0.0061 0.0033 'International Tables Vol C Tables 4.2.6.8 and 6.1.1.4'
O O 0.0106 0.0060 'International Tables Vol C Tables 4.2.6.8 and 6.1.1.4'
H H 0.0000 0.0000 'International Tables Vol C Tables 4.2.6.8 and 6.1.1.4'

loop_
_geom_angle_atom_site_label_1
_geom_angle_atom_site_label_2
_geom_angle_atom_site_label_3
_geom_angle
_geom_angle_site_symmetry_1
_geom_angle_site_symmetry_3
O11 Dy1 O8 85.08(15) . .
O11 Dy1 O5 121.29(15) . .
O8 Dy1 O5 66.31(12) . .
O11 Dy1 O10 133.26(14) . .
O8 Dy1 O10 136.94(12) . .
O5 Dy1 O10 75.28(12) . .
O11 Dy1 O9 101.97(17) . .
O8 Dy1 O9 129.03(13) . .
O5 Dy1 O9 136.18(14) . .
O10 Dy1 O9 69.70(13) . .
O11 Dy1 O23 151.9(4) . .
O8 Dy1 O23 89.0(3) . .
O5 Dy1 O23 80.6(3) . .
O10 Dy1 O23 65.5(3) . .
O9 Dy1 O23 61.5(3) . .
O11 Dy1 O22 143.2(2) . .
O8 Dy1 O22 61.49(18) . .
O5 Dy1 O22 60.98(19) . .
O10 Dy1 O22 83.53(19) . .
O9 Dy1 O22 89.2(2) . .
O23 Dy1 O22 29.6(3) . .
O11 Dy1 N8 70.64(17) . .
O8 Dy1 N8 154.48(15) . .
O5 Dy1 N8 119.69(13) . .
O10 Dy1 N8 63.97(15) . .
O9 Dy1 N8 66.08(15) . .
O23 Dy1 N8 116.1(3) . .
O22 Dy1 N8 144.0(2) . .
O11 Dy1 N5 78.16(15) . .
O8 Dy1 N5 69.05(14) . .
O5 Dy1 N5 128.41(13) . .
O10 Dy1 N5 128.54(14) . .
O9 Dy1 N5 63.50(14) . .
O23 Dy1 N5 74.0(4) . .
O22 Dy1 N5 75.8(2) . .
N8 Dy1 N5 111.78(15) . .
O11 Dy1 O6 76.95(13) . .
O8 Dy1 O6 101.37(11) . .
O5 Dy1 O6 61.55(12) . .
O10 Dy1 O6 75.35(12) . .
O9 Dy1 O6 129.52(13) . .
O23 Dy1 O6 131.2(3) . .
O22 Dy1 O6 122.00(19) . .
N8 Dy1 O6 66.27(13) . .
N5 Dy1 O6 154.02(13) . .
O11 Dy1 Dy2 115.45(12) . 2_655
O8 Dy1 Dy2 36.17(8) . 2_655
O5 Dy1 Dy2 33.91(8) . 2_655
O10 Dy1 Dy2 101.01(9) . 2_655
O9 Dy1 Dy2 132.00(11) . 2_655
O23 Dy1 Dy2 71.7(3) . 2_655
O22 Dy1 Dy2 42.88(16) . 2_655
N8 Dy1 Dy2 153.28(10) . 2_655
N5 Dy1 Dy2 94.90(10) . 2_655
O6 Dy1 Dy2 89.13(8) . 2_655
O2 Dy2 O5 87.62(13) . 2_655
O2 Dy2 O3 132.09(13) . .
O5 Dy2 O3 136.52(12) 2_655 .
O2 Dy2 O8 122.41(13) . 2_655
O5 Dy2 O8 66.73(12) 2_655 2_655
O3 Dy2 O8 75.43(12) . 2_655
O2 Dy2 O4 100.76(14) . 2_655
O5 Dy2 O4 126.82(13) 2_655 2_655
O3 Dy2 O4 69.99(12) . 2_655
O8 Dy2 O4 136.26(13) 2_655 2_655
O2 Dy2 O21 151.7(2) . .
O5 Dy2 O21 85.79(19) 2_655 .
O3 Dy2 O21 66.6(2) . .
O8 Dy2 O21 79.6(2) 2_655 .
O4 Dy2 O21 62.6(2) 2_655 .
O2 Dy2 N1 69.34(14) . .
O5 Dy2 N1 156.54(13) 2_655 .
O3 Dy2 N1 64.30(13) . .
O8 Dy2 N1 121.61(13) 2_655 .
O4 Dy2 N1 64.64(14) 2_655 .
O21 Dy2 N1 116.58(19) . .
O2 Dy2 O22 146.09(19) . 2_655
O5 Dy2 O22 61.15(18) 2_655 2_655
O3 Dy2 O22 81.80(19) . 2_655
O8 Dy2 O22 59.49(19) 2_655 2_655
O4 Dy2 O22 89.30(19) 2_655 2_655
O21 Dy2 O22 27.9(2) . 2_655
N1 Dy2 O22 142.27(18) . 2_655
O2 Dy2 N4 79.43(13) . 2_655
O5 Dy2 N4 68.35(13) 2_655 2_655
O3 Dy2 N4 127.21(12) . 2_655
O8 Dy2 N4 128.16(13) 2_655 2_655
O4 Dy2 N4 62.09(13) 2_655 2_655
O21 Dy2 N4 72.6(2) . 2_655
N1 Dy2 N4 109.91(14) . 2_655
O22 Dy2 N4 76.9(2) 2_655 2_655
O2 Dy2 O7 78.16(12) . 2_655
O5 Dy2 O7 102.51(13) 2_655 2_655
O3 Dy2 O7 75.01(11) . 2_655
O8 Dy2 O7 60.35(12) 2_655 2_655
O4 Dy2 O7 130.65(13) 2_655 2_655
O21 Dy2 O7 130.1(2) . 2_655
N1 Dy2 O7 69.31(13) . 2_655
O22 Dy2 O7 119.06(19) 2_655 2_655
N4 Dy2 O7 156.13(12) 2_655 2_655
O2 Dy2 Dy1 117.51(10) . 2_655
O5 Dy2 Dy1 35.75(9) 2_655 2_655
O3 Dy2 Dy1 101.17(9) . 2_655
O8 Dy2 Dy1 34.78(8) 2_655 2_655
O4 Dy2 Dy1 130.40(11) 2_655 2_655
O21 Dy2 Dy1 69.16(17) . 2_655
N1 Dy2 Dy1 156.29(10) . 2_655
O22 Dy2 Dy1 41.49(15) 2_655 2_655
N4 Dy2 Dy1 93.79(9) 2_655 2_655
O7 Dy2 Dy1 89.32(8) 2_655 2_655
C3 O1 C2 116.2(5) . .
C20 O5 Dy2 134.8(3) . 2_655
C20 O5 Dy1 114.8(3) . .
Dy2 O5 Dy1 110.35(14) 2_655 .
C8 O2 Dy2 146.7(3) . .
C10 O3 Dy2 121.6(3) . .
C13 O4 Dy2 125.4(4) . 2_655
C19 O6 C21 115.5(4) . .
C19 O6 Dy1 106.3(3) . .
C21 O6 Dy1 124.4(3) . .
C26 O7 C25 117.6(4) . .
C26 O7 Dy2 108.0(3) . 2_655
C25 O7 Dy2 128.0(3) . 2_655
C31 O8 Dy1 135.3(3) . .
C31 O8 Dy2 115.4(3) . 2_655
Dy1 O8 Dy2 109.05(14) . 2_655
C33 O9 Dy1 124.3(4) . .
C45 O10 Dy1 120.9(4) . .
C43 O11 Dy1 146.2(4) . .
C38 O12 C37 118.1(5) . .
C9 N1 N2 114.9(4) . .
C9 N1 Dy2 131.9(3) . .
N2 N1 Dy2 112.1(3) . .
C10 N2 N1 116.8(4) . .
C10 N2 H2 121.6 . .
N1 N2 H2 121.6 . .
C13 N3 N4 116.2(4) . .
C13 N3 H3 121.9 . .
N4 N3 H3 121.9 . .
C14 N4 N3 113.6(5) . .
C14 N4 Dy2 131.8(4) . 2_655
N3 N4 Dy2 114.2(3) . 2_655
C32 N5 N6 115.0(5) . .
C32 N5 Dy1 131.1(4) . .
N6 N5 Dy1 113.5(3) . .
C33 N6 N5 116.6(5) . .
C33 N6 H6 121.7 . .
N5 N6 H6 121.7 . .
C45 N7 N8 115.8(5) . .
C45 N7 H7 122.1 . .
N8 N7 H7 122.1 . .
C44 N8 N7 115.3(5) . .
C44 N8 Dy1 131.5(5) . .
N7 N8 Dy1 113.1(4) . .
C2 C1 H1A 109.5 . .
C2 C1 H1B 109.5 . .
H1A C1 H1B 109.5 . .
C2 C1 H1C 109.5 . .
H1A C1 H1C 109.5 . .
H1B C1 H1C 109.5 . .
O1 C2 C1 106.7(5) . .
O1 C2 H2A 110.4 . .
C1 C2 H2A 110.4 . .
O1 C2 H2B 110.4 . .
C1 C2 H2B 110.4 . .
H2A C2 H2B 108.6 . .
C4 C3 O1 123.9(5) . .
C4 C3 C8 121.6(5) . .
O1 C3 C8 114.5(4) . .
C3 C4 C5 121.5(5) . .
C3 C4 H4 119.2 . .
C5 C4 H4 119.2 . .
C6 C5 C4 118.8(5) . .
C6 C5 H5 120.6 . .
C4 C5 H5 120.6 . .
C5 C6 C7 121.2(6) . .
C5 C6 H6A 119.4 . .
C7 C6 H6A 119.4 . .
C8 C7 C6 120.3(5) . .
C8 C7 C9 122.2(4) . .
C6 C7 C9 117.5(5) . .
O2 C8 C7 123.3(5) . .
O2 C8 C3 120.2(5) . .
C7 C8 C3 116.6(5) . .
N1 C9 C7 124.6(5) . .
N1 C9 H9 117.7 . .
C7 C9 H9 117.7 . .
O3 C10 N2 122.6(5) . .
O3 C10 C11 120.8(5) . .
N2 C10 C11 116.6(5) . .
C10 C11 C12 110.1(4) . .
C10 C11 H11A 109.6 . .
C12 C11 H11A 109.6 . .
C10 C11 H11B 109.6 . .
C12 C11 H11B 109.6 . .
H11A C11 H11B 108.2 . .
C13 C12 C11 113.1(4) . .
C13 C12 H12A 109.0 . .
C11 C12 H12A 109.0 . .
C13 C12 H12B 109.0 . .
C11 C12 H12B 109.0 . .
H12A C12 H12B 107.8 . .
O4 C13 N3 121.6(5) . .
O4 C13 C12 120.6(5) . .
N3 C13 C12 117.8(5) . .
N4 C14 C15 123.1(6) . .
N4 C14 H14 118.5 . .
C15 C14 H14 118.5 . .
C16 C15 C20 119.5(5) . .
C16 C15 C14 117.8(6) . .
C20 C15 C14 122.6(5) . .
C15 C16 C17 122.0(6) . .
C15 C16 H16 119.0 . .
C17 C16 H16 119.0 . .
C16 C17 C18 118.8(5) . .
C16 C17 H17 120.6 . .
C18 C17 H17 120.6 . .
C19 C18 C17 119.7(5) . .
C19 C18 H18 120.2 . .
C17 C18 H18 120.2 . .
C18 C19 O6 123.1(5) . .
C18 C19 C20 122.0(5) . .
O6 C19 C20 114.5(5) . .
O5 C20 C15 123.9(5) . .
O5 C20 C19 117.9(5) . .
C15 C20 C19 118.0(5) . .
O6 C21 C22 111.1(4) . .
O6 C21 H21A 109.4 . .
C22 C21 H21A 109.4 . .
O6 C21 H21B 109.4 . .
C22 C21 H21B 109.4 . .
H21A C21 H21B 108.0 . .
C21 C22 H22A 109.5 . .
C21 C22 H22B 109.5 . .
H22A C22 H22B 109.5 . .
C21 C22 H22C 109.5 . .
H22A C22 H22C 109.5 . .
H22B C22 H22C 109.5 . .
C27 C26 O7 125.2(5) . .
C27 C26 C31 122.7(5) . .
O7 C26 C31 111.9(4) . .
C26 C27 C28 118.3(6) . .
C26 C27 H27 120.8 . .
C28 C27 H27 120.8 . .
C29 C28 C27 121.0(5) . .
C29 C28 H28 119.5 . .
C27 C28 H28 119.5 . .
C28 C29 C30 120.2(5) . .
C28 C29 H29 119.9 . .
C30 C29 H29 119.9 . .
C31 C30 C29 118.9(5) . .
C31 C30 C32 123.1(5) . .
C29 C30 C32 117.9(5) . .
N5 C32 C30 125.1(5) . .
N5 C32 H32 117.4 . .
C30 C32 H32 117.4 . .
O9 C33 N6 121.8(6) . .
O9 C33 C34 123.3(6) . .
N6 C33 C34 114.8(6) . .
C33 C34 C35 111.3(5) . .
C33 C34 H34A 109.4 . .
C35 C34 H34A 109.4 . .
C33 C34 H34B 109.4 . .
C35 C34 H34B 109.4 . .
H34A C34 H34B 108.0 . .
C45 C35 C34 111.5(5) 2_655 .
C45 C35 H35A 109.3 2_655 .
C34 C35 H35A 109.3 . .
C45 C35 H35B 109.3 2_655 .
C34 C35 H35B 109.3 . .
H35A C35 H35B 108.0 . .
O10 C45 N7 122.7(6) . .
O10 C45 C35 121.7(5) . 2_655
N7 C45 C35 115.5(5) . 2_655
N8 C44 C42 125.2(6) . .
N8 C44 H44 117.4 . .
C42 C44 H44 117.4 . .
C43 C42 C41 119.4(7) . .
C43 C42 C44 122.6(5) . .
C41 C42 C44 118.0(6) . .
C40 C41 C42 122.0(7) . .
C40 C41 H41 119.0 . .
C42 C41 H41 119.0 . .
C41 C40 C39 120.3(7) . .
C41 C40 H40 119.8 . .
C39 C40 H40 119.8 . .
C38 C39 C40 119.0(8) . .
C38 C39 H39 120.5 . .
C40 C39 H39 120.5 . .
O11 C43 C42 123.7(6) . .
O11 C43 C38 118.5(6) . .
C42 C43 C38 117.9(5) . .
O12 C38 C39 123.7(7) . .
O12 C38 C43 114.8(5) . .
C39 C38 C43 121.5(7) . .
O12 C37 C36 107.7(6) . .
O12 C37 H37A 110.2 . .
C36 C37 H37A 110.2 . .
O12 C37 H37B 110.2 . .
C36 C37 H37B 110.2 . .
H37A C37 H37B 108.5 . .
C37 C36 H36A 109.5 . .
C37 C36 H36B 109.5 . .
H36A C36 H36B 109.5 . .
C37 C36 H36C 109.5 . .
H36A C36 H36C 109.5 . .
H36B C36 H36C 109.5 . .
O8 C31 C30 123.7(5) . .
O8 C31 C26 117.3(4) . .
C30 C31 C26 118.9(5) . .
O7 C25 C24 111.6(5) . .
O7 C25 H25A 109.3 . .
C24 C25 H25A 109.3 . .
O7 C25 H25B 109.3 . .
C24 C25 H25B 109.3 . .
H25A C25 H25B 108.0 . .
C25 C24 H24A 109.5 . .
C25 C24 H24B 109.5 . .
H24A C24 H24B 109.5 . .
C25 C24 H24C 109.5 . .
H24A C24 H24C 109.5 . .
H24B C24 H24C 109.5 . .
O17 N10 O19 123.0(12) . .
O17 N10 O18 121.7(12) . .
O19 N10 O18 115.2(8) . .
O15 N11 O14 108.5(19) . .
O15 N11 O16 128.5(14) . .
O14 N11 O16 122.2(11) . .
O22 N9 O22 179.6(15) 2_655 .
O22 N9 O21 58.4(5) 2_655 .
O22 N9 O21 121.2(10) . .
O22 N9 O21 121.2(10) 2_655 2_655
O22 N9 O21 58.4(5) . 2_655
O21 N9 O21 65.9(9) . 2_655
O22 N9 O23 60.2(6) 2_655 2_655
O22 N9 O23 120.2(11) . 2_655
O21 N9 O23 118.5(5) . 2_655
O21 N9 O23 164.9(7) 2_655 2_655
O22 N9 O23 120.2(11) 2_655 .
O22 N9 O23 60.2(6) . .
O21 N9 O23 164.9(7) . .
O21 N9 O23 118.5(5) 2_655 .
O23 N9 O23 61.4(10) 2_655 .
N9 O22 O21 64.6(7) . 2_655
N9 O22 O23 64.4(8) . .
O21 O22 O23 128.9(8) 2_655 .
N9 O22 Dy1 133.3(8) . .
O21 O22 Dy1 161.2(6) 2_655 .
O23 O22 Dy1 69.6(5) . .
N9 O22 Dy2 130.8(7) . 2_655
O21 O22 Dy2 67.6(4) 2_655 2_655
O23 O22 Dy2 158.4(8) . 2_655
Dy1 O22 Dy2 95.6(2) . 2_655
O22 O21 N9 56.9(5) 2_655 .
O22 O21 O21 111.4(5) 2_655 2_655
N9 O21 O21 57.1(4) . 2_655
O22 O21 Dy2 84.6(5) 2_655 .
N9 O21 Dy2 139.9(5) . .
O21 O21 Dy2 163.07(17) 2_655 .
O22 O23 N9 55.4(6) . .
O22 O23 O23 113.5(7) . 2_655
N9 O23 O23 59.3(5) . 2_655
O22 O23 Dy1 80.8(5) . .
N9 O23 Dy1 135.5(7) . .
O23 O23 Dy1 165.1(3) 2_655 .

loop_
_geom_bond_atom_site_label_1
_geom_bond_atom_site_label_2
_geom_bond_distance
_geom_bond_site_symmetry_2
Dy1 O11 2.164(4) .
Dy1 O8 2.309(3) .
Dy1 O5 2.384(3) .
Dy1 O10 2.397(4) .
Dy1 O9 2.409(4) .
Dy1 O23 2.418(10) .
Dy1 O22 2.547(7) .
Dy1 N8 2.555(5) .
Dy1 N5 2.598(4) .
Dy1 O6 2.697(4) .
Dy1 Dy2 3.8258(4) 2_655
Dy2 O2 2.177(3) .
Dy2 O5 2.277(3) 2_655
Dy2 O3 2.381(3) .
Dy2 O8 2.389(3) 2_655
Dy2 O4 2.399(4) 2_655
Dy2 O21 2.429(7) .
Dy2 N1 2.584(4) .
Dy2 O22 2.616(7) 2_655
Dy2 N4 2.634(4) 2_655
Dy2 O7 2.658(4) 2_655
Dy2 Dy1 3.8259(4) 2_655
O1 C3 1.379(6) .
O1 C2 1.412(7) .
O5 C20 1.330(6) .
O5 Dy2 2.276(3) 2_655
O2 C8 1.303(6) .
O3 C10 1.250(6) .
O4 C13 1.265(7) .
O4 Dy2 2.399(4) 2_655
O6 C19 1.384(6) .
O6 C21 1.449(6) .
O7 C26 1.393(6) .
O7 C25 1.449(6) .
O7 Dy2 2.658(4) 2_655
O8 C31 1.336(6) .
O8 Dy2 2.389(3) 2_655
O9 C33 1.250(8) .
O10 C45 1.233(7) .
O11 C43 1.315(7) .
O12 C38 1.387(9) .
O12 C37 1.443(8) .
N1 C9 1.279(7) .
N1 N2 1.399(6) .
N2 C10 1.335(7) .
N2 H2 0.8600 .
N3 C13 1.313(7) .
N3 N4 1.400(6) .
N3 H3 0.8600 .
N4 C14 1.267(8) .
N4 Dy2 2.634(4) 2_655
N5 C32 1.275(7) .
N5 N6 1.423(7) .
N6 C33 1.335(8) .
N6 H6 0.8600 .
N7 C45 1.338(8) .
N7 N8 1.400(8) .
N7 H7 0.8600 .
N8 C44 1.292(8) .
C1 C2 1.531(9) .
C1 H1A 0.9600 .
C1 H1B 0.9600 .
C1 H1C 0.9600 .
C2 H2A 0.9700 .
C2 H2B 0.9700 .
C3 C4 1.364(7) .
C3 C8 1.437(7) .
C4 C5 1.409(8) .
C4 H4 0.9300 .
C5 C6 1.369(8) .
C5 H5 0.9300 .
C6 C7 1.427(7) .
C6 H6A 0.9300 .
C7 C8 1.420(7) .
C7 C9 1.434(7) .
C9 H9 0.9300 .
C10 C11 1.514(7) .
C11 C12 1.543(7) .
C11 H11A 0.9700 .
C11 H11B 0.9700 .
C12 C13 1.505(7) .
C12 H12A 0.9700 .
C12 H12B 0.9700 .
C14 C15 1.470(8) .
C14 H14 0.9300 .
C15 C16 1.386(8) .
C15 C20 1.413(8) .
C16 C17 1.389(9) .
C16 H16 0.9300 .
C17 C18 1.413(8) .
C17 H17 0.9300 .
C18 C19 1.369(8) .
C18 H18 0.9300 .
C19 C20 1.416(8) .
C21 C22 1.524(8) .
C21 H21A 0.9700 .
C21 H21B 0.9700 .
C22 H22A 0.9600 .
C22 H22B 0.9600 .
C22 H22C 0.9600 .
C26 C27 1.358(7) .
C26 C31 1.411(7) .
C27 C28 1.419(8) .
C27 H27 0.9300 .
C28 C29 1.383(9) .
C28 H28 0.9300 .
C29 C30 1.420(7) .
C29 H29 0.9300 .
C30 C31 1.407(7) .
C30 C32 1.440(8) .
C32 H32 0.9300 .
C33 C34 1.506(8) .
C34 C35 1.549(9) .
C34 H34A 0.9700 .
C34 H34B 0.9700 .
C35 C45 1.508(9) 2_655
C35 H35A 0.9700 .
C35 H35B 0.9700 .
C45 C35 1.508(9) 2_655
C44 C42 1.437(10) .
C44 H44 0.9300 .
C42 C43 1.395(9) .
C42 C41 1.426(8) .
C41 C40 1.340(12) .
C41 H41 0.9300 .
C40 C39 1.402(12) .
C40 H40 0.9300 .
C39 C38 1.401(8) .
C39 H39 0.9300 .
C43 C38 1.418(9) .
C37 C36 1.497(12) .
C37 H37A 0.9700 .
C37 H37B 0.9700 .
C36 H36A 0.9600 .
C36 H36B 0.9600 .
C36 H36C 0.9600 .
C25 C24 1.523(8) .
C25 H25A 0.9700 .
C25 H25B 0.9700 .
C24 H24A 0.9600 .
C24 H24B 0.9600 .
C24 H24C 0.9600 .
O19 N10 1.219(8) .
O18 N10 1.284(13) .
O17 N10 1.164(12) .
O16 N11 1.456(19) .
O15 N11 1.203(15) .
O14 N11 1.328(17) .
O25 C46 1.322(17) .
N9 O22 1.209(7) 2_655
N9 O22 1.209(7) .
N9 O21 1.303(12) .
N9 O21 1.303(12) 2_655
N9 O23 1.325(14) 2_655
N9 O23 1.325(14) .
O22 O21 1.229(9) 2_655
O22 O23 1.275(11) .
O22 Dy2 2.616(7) 2_655
O21 O22 1.229(9) 2_655
O21 O21 1.417(13) 2_655
O23 O23 1.352(19) 2_655

loop_
_geom_torsion_atom_site_label_1
_geom_torsion_atom_site_label_2
_geom_torsion_atom_site_label_3
_geom_torsion_atom_site_label_4
_geom_torsion
_geom_torsion_site_symmetry_1
_geom_torsion_site_symmetry_4
C9 N1 N2 C10 177.6(4) . .
Dy2 N1 N2 C10 8.1(5) . .
C13 N3 N4 C14 -173.6(5) . .
C13 N3 N4 Dy2 0.8(5) . 2_655
C32 N5 N6 C33 -174.6(5) . .
Dy1 N5 N6 C33 -1.4(6) . .
C45 N7 N8 C44 -174.5(5) . .
C45 N7 N8 Dy1 9.4(6) . .
C3 O1 C2 C1 -170.0(5) . .
C2 O1 C3 C4 -10.7(8) . .
C2 O1 C3 C8 169.6(5) . .
O1 C3 C4 C5 179.6(5) . .
C8 C3 C4 C5 -0.7(8) . .
C3 C4 C5 C6 -0.4(9) . .
C4 C5 C6 C7 1.8(9) . .
C5 C6 C7 C8 -2.2(8) . .
C5 C6 C7 C9 175.8(5) . .
Dy2 O2 C8 C7 9.1(9) . .
Dy2 O2 C8 C3 -170.6(4) . .
C6 C7 C8 O2 -178.6(5) . .
C9 C7 C8 O2 3.5(8) . .
C6 C7 C8 C3 1.1(7) . .
C9 C7 C8 C3 -176.9(4) . .
C4 C3 C8 O2 180.0(5) . .
O1 C3 C8 O2 -0.3(7) . .
C4 C3 C8 C7 0.3(7) . .
O1 C3 C8 C7 -180.0(4) . .
N2 N1 C9 C7 -179.7(4) . .
Dy2 N1 C9 C7 -12.8(8) . .
C8 C7 C9 N1 0.6(8) . .
C6 C7 C9 N1 -177.3(5) . .
Dy2 O3 C10 N2 -16.9(6) . .
Dy2 O3 C10 C11 160.9(3) . .
N1 N2 C10 O3 4.6(7) . .
N1 N2 C10 C11 -173.3(4) . .
O3 C10 C11 C12 15.7(6) . .
N2 C10 C11 C12 -166.5(4) . .
C10 C11 C12 C13 -74.2(5) . .
Dy2 O4 C13 N3 8.2(7) 2_655 .
Dy2 O4 C13 C12 -171.4(3) 2_655 .
N4 N3 C13 O4 -5.4(7) . .
N4 N3 C13 C12 174.2(4) . .
C11 C12 C13 O4 -17.0(7) . .
C11 C12 C13 N3 163.4(5) . .
N3 N4 C14 C15 -180.0(5) . .
Dy2 N4 C14 C15 6.9(9) 2_655 .
N4 C14 C15 C16 -170.8(6) . .
N4 C14 C15 C20 12.3(9) . .
C20 C15 C16 C17 -2.0(9) . .
C14 C15 C16 C17 -179.1(6) . .
C15 C16 C17 C18 1.6(10) . .
C16 C17 C18 C19 0.2(9) . .
C17 C18 C19 O6 171.0(5) . .
C17 C18 C19 C20 -1.6(8) . .
C21 O6 C19 C18 76.1(6) . .
Dy1 O6 C19 C18 -141.6(5) . .
C21 O6 C19 C20 -110.7(5) . .
Dy1 O6 C19 C20 31.6(5) . .
Dy2 O5 C20 C15 -46.0(7) 2_655 .
Dy1 O5 C20 C15 130.9(5) . .
Dy2 O5 C20 C19 139.6(4) 2_655 .
Dy1 O5 C20 C19 -43.6(6) . .
C16 C15 C20 O5 -173.8(5) . .
C14 C15 C20 O5 3.1(9) . .
C16 C15 C20 C19 0.6(8) . .
C14 C15 C20 C19 177.5(5) . .
C18 C19 C20 O5 176.0(5) . .
O6 C19 C20 O5 2.8(7) . .
C18 C19 C20 C15 1.2(8) . .
O6 C19 C20 C15 -172.0(5) . .
C19 O6 C21 C22 75.9(6) . .
Dy1 O6 C21 C22 -58.7(6) . .
C25 O7 C26 C27 13.8(7) . .
Dy2 O7 C26 C27 -140.5(4) 2_655 .
C25 O7 C26 C31 -170.4(4) . .
Dy2 O7 C26 C31 35.3(4) 2_655 .
O7 C26 C27 C28 176.5(5) . .
C31 C26 C27 C28 1.2(8) . .
C26 C27 C28 C29 -1.3(8) . .
C27 C28 C29 C30 0.6(8) . .
C28 C29 C30 C31 0.3(8) . .
C28 C29 C30 C32 -177.1(5) . .
N6 N5 C32 C30 -179.6(5) . .
Dy1 N5 C32 C30 8.7(8) . .
C31 C30 C32 N5 11.4(8) . .
C29 C30 C32 N5 -171.3(5) . .
Dy1 O9 C33 N6 6.2(8) . .
Dy1 O9 C33 C34 -170.6(4) . .
N5 N6 C33 O9 -2.7(8) . .
N5 N6 C33 C34 174.2(5) . .
O9 C33 C34 C35 -20.6(9) . .
N6 C33 C34 C35 162.5(5) . .
C33 C34 C35 C45 -70.5(7) . 2_655
Dy1 O10 C45 N7 -19.5(7) . .
Dy1 O10 C45 C35 160.9(4) . 2_655
N8 N7 C45 O10 5.5(8) . .
N8 N7 C45 C35 -174.9(5) . 2_655
N7 N8 C44 C42 178.8(5) . .
Dy1 N8 C44 C42 -6.0(8) . .
N8 C44 C42 C43 4.7(9) . .
N8 C44 C42 C41 -175.6(5) . .
C43 C42 C41 C40 0.8(9) . .
C44 C42 C41 C40 -178.9(6) . .
C42 C41 C40 C39 -0.6(10) . .
C41 C40 C39 C38 0.0(11) . .
Dy1 O11 C43 C42 1.4(10) . .
Dy1 O11 C43 C38 -179.9(5) . .
C41 C42 C43 O11 178.2(5) . .
C44 C42 C43 O11 -2.1(9) . .
C41 C42 C43 C38 -0.5(8) . .
C44 C42 C43 C38 179.2(5) . .
C37 O12 C38 C39 -2.0(10) . .
C37 O12 C38 C43 177.7(6) . .
C40 C39 C38 O12 180.0(6) . .
C40 C39 C38 C43 0.3(10) . .
O11 C43 C38 O12 1.5(8) . .
C42 C43 C38 O12 -179.7(5) . .
O11 C43 C38 C39 -178.8(6) . .
C42 C43 C38 C39 0.0(9) . .
C38 O12 C37 C36 178.5(7) . .
Dy1 O8 C31 C30 -39.3(7) . .
Dy2 O8 C31 C30 133.4(4) 2_655 .
Dy1 O8 C31 C26 144.5(4) . .
Dy2 O8 C31 C26 -42.8(5) 2_655 .
C29 C30 C31 O8 -176.5(4) . .
C32 C30 C31 O8 0.7(8) . .
C29 C30 C31 C26 -0.4(7) . .
C32 C30 C31 C26 176.8(5) . .
C27 C26 C31 O8 176.0(4) . .
O7 C26 C31 O8 0.1(6) . .
C27 C26 C31 C30 -0.3(7) . .
O7 C26 C31 C30 -176.2(4) . .
C26 O7 C25 C24 69.8(6) . .
Dy2 O7 C25 C24 -141.7(4) 2_655 .
O21 N9 O22 O21 -21.2(10) . 2_655
O23 N9 O22 O21 162.5(9) 2_655 2_655
O23 N9 O22 O21 176.2(10) . 2_655
O21 N9 O22 O23 162.6(9) . .
O21 N9 O22 O23 -176.2(10) 2_655 .
O23 N9 O22 O23 -13.7(15) 2_655 .
O21 N9 O22 Dy1 151.9(7) . .
O21 N9 O22 Dy1 173.1(10) 2_655 .
O23 N9 O22 Dy1 -24.4(11) 2_655 .
O23 N9 O22 Dy1 -10.7(8) . .
O21 N9 O22 Dy2 -35.9(9) . 2_655
O21 N9 O22 Dy2 -14.7(6) 2_655 2_655
O23 N9 O22 Dy2 147.8(9) 2_655 2_655
O23 N9 O22 Dy2 161.5(11) . 2_655
O22 N9 O21 O22 179.9(3) . 2_655
O21 N9 O21 O22 160.2(9) 2_655 2_655
O23 N9 O21 O22 -3.7(10) 2_655 2_655
O23 N9 O21 O22 -89(3) . 2_655
O22 N9 O21 O21 -160.2(9) 2_655 2_655
O22 N9 O21 O21 19.7(9) . 2_655
O23 N9 O21 O21 -163.9(8) 2_655 2_655
O23 N9 O21 O21 111(3) . 2_655
O22 N9 O21 Dy2 18.7(7) 2_655 .
O22 N9 O21 Dy2 -161.3(7) . .
O21 N9 O21 Dy2 178.9(13) 2_655 .
O23 N9 O21 Dy2 15.0(11) 2_655 .
O23 N9 O21 Dy2 -70(3) . .
O21 O22 O23 N9 -4.4(11) 2_655 .
Dy1 O22 O23 N9 171.7(6) . .
Dy2 O22 O23 N9 -139(2) 2_655 .
N9 O22 O23 O23 12.6(14) . 2_655
O21 O22 O23 O23 8(2) 2_655 2_655
Dy1 O22 O23 O23 -175.7(18) . 2_655
Dy2 O22 O23 O23 -126.6(16) 2_655 2_655
N9 O22 O23 Dy1 -171.7(6) . .
O21 O22 O23 Dy1 -176.1(11) 2_655 .
Dy2 O22 O23 Dy1 49(2) 2_655 .
O22 N9 O23 O22 -179.9(2) 2_655 .
O21 N9 O23 O22 -100(3) . .
O21 N9 O23 O22 3.7(9) 2_655 .
O23 N9 O23 O22 166.5(15) 2_655 .
O22 N9 O23 O23 13.5(15) 2_655 2_655
O22 N9 O23 O23 -166.5(15) . 2_655
O21 N9 O23 O23 94(3) . 2_655
O21 N9 O23 O23 -162.8(9) 2_655 2_655
O22 N9 O23 Dy1 -168.2(9) 2_655 .
O22 N9 O23 Dy1 11.7(9) . .
O21 N9 O23 Dy1 -88(3) . .
O21 N9 O23 Dy1 15.4(15) 2_655 .
O23 N9 O23 Dy1 178(2) 2_655 .
